data_9010571
loop_
_publ_author_name
'Petricek, V.'
'Makovicky, E.'

_publ_section_title
;Interpretation of selected structures of the bismuthinite - aikinite series
 as commensurately modulated structures Locality: synthetic Sample:
 oversubstituted gladite
;
_journal_name_full 'The Canadian Mineralogist'
_journal_page_first 189
_journal_page_last 206
_journal_paper_doi 10.2113/gscanmin.44.1.189
_journal_volume 44
_journal_year 2006
_chemical_compound_source Synthetic
_chemical_formula_sum 'Bi1.602 Cu0.388 Pb0.398 S3'
_chemical_name_mineral Gladite
_space_group_IT_number 62
_symmetry_space_group_name_Hall '-P 2n 2a'
_symmetry_space_group_name_H-M 'P m c n'
_cell_angle_alpha 90
_cell_angle_beta 90
_cell_angle_gamma 90
_cell_length_a 4.0100
_cell_length_b 11.1963
_cell_length_c 11.502
_cell_formula_units_Z 4
_cell_volume 516.407
_database_code_amcsd 0006078
_exptl_crystal_density_diffrn 6.921
_cod_original_formula_sum 'Cu.388 Pb.398 Bi1.602 S3'
_cod_database_code 9010571

loop_
_space_group_symop_operation_xyz
x,y,z
1/2-x,y,z
1/2+x,-y,-z
1/2+x,1/2+y,1/2-z
1/2-x,1/2-y,1/2+z
x,1/2-y,1/2+z
-x,1/2+y,1/2-z
-x,-y,-z

loop_
_atom_site_label
_atom_site_fract_x
_atom_site_fract_y
_atom_site_fract_z
_atom_site_occupancy
_atom_site_U_iso_or_equiv
Cu1 0.25000 0.71410 0.72060 0.25000 0.04260
Cu2 0.25000 0.70570 0.73240 0.13800 0.04000
PbM2 0.25000 0.52284 0.33716 0.39750 0.04163
BiM2 0.25000 0.52284 0.33716 0.60250 0.04163
BiM1 0.25000 0.17793 0.51838 1.00000 0.03650
S1 0.25000 -0.05630 0.37820 1.00000 0.03300
S2 0.25000 0.63170 0.54730 1.00000 0.03440
S3 0.25000 0.30520 0.71580 1.00000 0.03240

loop_
_cod_related_entry_id
_cod_related_entry_database
_cod_related_entry_code
1 AMCSD 0006078
